data_9016449
loop_
_publ_author_name
'Mills, S. J.'
'Bindi, L.'
'Cadoni, M.'
'Kampf, A. R.'
'Ciriotti, M. E.'
'Ferraris, G.'

_publ_section_title
;
 Paseroite, PbMn2+(Mn2+,Fe2+)2(V5+,Ti,Fe3+,_)18O38, a new member of the crichtonite group
;
_journal_name_full 'European Journal of Mineralogy'
_journal_page_first 1061
_journal_page_last 1067
_journal_paper_doi 10.1127/0935-1221/2012/0024-2243
_journal_volume 24
_journal_year 2012
_chemical_compound_source 'the Molinello mine,Val Graveglia, Italy'
_chemical_formula_sum 'Fe1.04 Mg0.02 Mn1.87 Na0.18 O38 Pb0.61 Sr0.39 Ti7.02 U0.02 V7.74 Zn0.25'
_chemical_name_mineral Paseroite
_space_group_IT_number 148
_symmetry_space_group_name_Hall '-R 3'
_symmetry_space_group_name_H-M 'R -3 :H'
_cell_angle_alpha 90
_cell_angle_beta 90
_cell_angle_gamma 120
_cell_formula_units_Z 3
_cell_length_a 10.3894
_cell_length_b 10.3894
_cell_length_c 20.8709
_cell_volume 1950.980
_database_code_amcsd 0019584
_exptl_crystal_density_diffrn 4.304
_cod_original_cell_volume 1950.979
_cod_original_sg_symbol_H-M 'R -3'
_cod_original_formula_sum '(Pb.61 Sr.39) Mn1.87 Zn.25 U.02 Fe1.04 Na.18 Mg.02 V7.74 Ti7.02 O38'
_cod_database_code 9016449

loop_
_space_group_symop_operation_xyz
x,y,z
2/3+x,1/3+y,1/3+z
1/3+x,2/3+y,2/3+z
y,-x+y,-z
2/3+y,1/3-x+y,1/3-z
1/3+y,2/3-x+y,2/3-z
-x+y,-x,z
2/3-x+y,1/3-x,1/3+z
1/3-x+y,2/3-x,2/3+z
-x,-y,-z
2/3-x,1/3-y,1/3-z
1/3-x,2/3-y,2/3-z
-y,x-y,z
2/3-y,1/3+x-y,1/3+z
1/3-y,2/3+x-y,2/3+z
x-y,x,-z
2/3+x-y,1/3+x,1/3-z
1/3+x-y,2/3+x,2/3-z

loop_
_atom_site_aniso_label
_atom_site_aniso_U_11
_atom_site_aniso_U_22
_atom_site_aniso_U_33
_atom_site_aniso_U_12
_atom_site_aniso_U_13
_atom_site_aniso_U_23
PbM0 0.02390 0.02390 0.02410 0.01194 0.00000 0.00000
SrM0 0.02390 0.02390 0.02410 0.01194 0.00000 0.00000
MnM1 0.01690 0.01690 0.01640 0.00850 0.00000 0.00000
ZnM1 0.01690 0.01690 0.01640 0.00850 0.00000 0.00000
UM1 0.01690 0.01690 0.01640 0.00850 0.00000 0.00000
MnM2 0.01700 0.01700 0.01740 0.00850 0.00000 0.00000
FeM2 0.01700 0.01700 0.01740 0.00850 0.00000 0.00000
NaM2 0.01700 0.01700 0.01740 0.00850 0.00000 0.00000
ZnM2 0.01700 0.01700 0.01740 0.00850 0.00000 0.00000
MgM2 0.01700 0.01700 0.01740 0.00850 0.00000 0.00000
VM3 0.01510 0.01520 0.01480 0.00790 -0.00030 -0.00050
TiM3 0.01510 0.01520 0.01480 0.00790 -0.00030 -0.00050
FeM3 0.01510 0.01520 0.01480 0.00790 -0.00030 -0.00050
VM4 0.01740 0.01640 0.01640 0.00900 -0.00020 -0.00020
TiM4 0.01740 0.01640 0.01640 0.00900 -0.00020 -0.00020
FeM4 0.01740 0.01640 0.01640 0.00900 -0.00020 -0.00020
VM5 0.01690 0.01640 0.01680 0.00840 0.00010 -0.00010
TiM5 0.01690 0.01640 0.01680 0.00840 0.00010 -0.00010
FeM5 0.01690 0.01640 0.01680 0.00840 0.00010 -0.00010
O1 0.01900 0.02400 0.01840 0.01030 -0.00070 -0.00080
O2 0.02000 0.01900 0.02120 0.01050 -0.00060 -0.00160
O3 0.02100 0.02200 0.02300 0.01100 -0.00140 -0.00030
O4 0.02100 0.01800 0.02080 0.00830 0.00030 0.00010
O5 0.02000 0.01700 0.02600 0.00770 0.00090 0.00210
O6 0.02200 0.02000 0.01980 0.01100 -0.00150 -0.00030
O7 0.01600 0.01600 0.01500 0.00810 0.00000 0.00000

loop_
_atom_site_label
_atom_site_fract_x
_atom_site_fract_y
_atom_site_fract_z
_atom_site_occupancy
_atom_site_U_iso_or_equiv
_atom_site_type_symbol
_atom_site_attached_hydrogens
PbM0 0.00000 0.00000 0.00000 0.61000 0.02400 Pb 0
SrM0 0.00000 0.00000 0.00000 0.39000 0.02400 Sr 0
MnM1 0.00000 0.00000 0.50000 0.79000 0.01670 Mn 0
ZnM1 0.00000 0.00000 0.50000 0.19000 0.01670 Zn 0
UM1 0.00000 0.00000 0.50000 0.02000 0.01670 U 0
MnM2 0.00000 0.00000 0.31037 0.54000 0.01710 Mn 0
FeM2 0.00000 0.00000 0.31037 0.34000 0.01710 Fe 0
NaM2 0.00000 0.00000 0.31037 0.09000 0.01710 Na 0
ZnM2 0.00000 0.00000 0.31037 0.03000 0.01710 Zn 0
MgM2 0.00000 0.00000 0.31037 0.01000 0.01710 Mg 0
VM3 0.18510 0.04422 0.16498 0.43000 0.01490 V 0
TiM3 0.18510 0.04422 0.16498 0.39000 0.01490 Ti 0
FeM3 0.18510 0.04422 0.16498 0.02000 0.01490 Fe 0
VM4 0.08385 0.33987 0.60882 0.43000 0.01650 V 0
TiM4 0.08385 0.33987 0.60882 0.39000 0.01650 Ti 0
FeM4 0.08385 0.33987 0.60882 0.02000 0.01650 Fe 0
VM5 0.07595 0.31544 0.38897 0.43000 0.01660 V 0
TiM5 0.07595 0.31544 0.38897 0.39000 0.01660 Ti 0
FeM5 0.07595 0.31544 0.38897 0.02000 0.01660 Fe 0
O1 0.13330 0.18880 0.55850 1.00000 0.02080 O 0
O2 0.71090 0.20500 0.44650 1.00000 0.01990 O 0
O3 0.36160 0.10200 0.55720 1.00000 0.02210 O 0
O4 0.59300 0.03320 0.54800 1.00000 0.02060 O 0
O5 0.05250 0.85310 0.33630 1.00000 0.02140 O 0
O6 0.36530 0.09850 0.33860 1.00000 0.02000 O 0
O7 0.00000 0.00000 0.21330 1.00000 0.01580 O 0

loop_
_cod_changelog_entry_id
_cod_changelog_entry_author
_cod_changelog_entry_date
_cod_changelog_entry_text
1
;cod-tools version 3.8.0
Id: cif_guess_AMCSD_atom_types 9581 2023-05-17 12:35:41Z saulius
;
2023-05-23T09:23:35+03:00
;Derived atom types and hydrogen counts
from atom names that follow the AMCSD naming convention
(Wat == water, O-H == hydroxyl).
;

loop_
_cod_related_entry_id
_cod_related_entry_database
_cod_related_entry_code
1 AMCSD 0019584
